data_4503162
loop_
_publ_author_name
'Chancellor, Christopher J.'
'Thorn, Adrienne A.'
'Beavers, Christine M.'
'Olmstead, Marilyn M.'
'Balch, Alan L.'

_publ_section_title
;
 Bilayer Packing of Amphiphilic Cationic Fullerenes in Crystalline Salts:
 Models for Self-Assembled Nanostructures
;
_journal_issue 3
_journal_name_full 'Crystal Growth &amp; Design'
_journal_page_first 976
_journal_paper_doi 10.1021/cg070643r
_journal_volume 8
_journal_year 2008
_chemical_formula_moiety 'C65 H12 N, C2 H5 I, I'
_chemical_formula_sum 'C67 H17 I2 N'
_chemical_formula_weight 1089.62
_chemical_name_common
;
{C~60~[CH~2~N(CH~3~)(CH~2~CH~3~)]CH~2~}I^.^CH~3~CH~2~I
;
_chemical_name_systematic
; 
 N-methyl-N-ethyl-3,4-[60]fulleropyrrolidium iodide ethylliodide solvate
;
_space_group_IT_number 4
_symmetry_cell_setting monoclinic
_symmetry_space_group_name_Hall 'P 2yb'
_symmetry_space_group_name_H-M 'P 1 21 1'
_atom_sites_solution_hydrogens geom
_atom_sites_solution_primary direct
_atom_sites_solution_secondary difmap
_audit_creation_method SHELXL-97
_cell_angle_alpha 90.00
_cell_angle_beta 94.645(4)
_cell_angle_gamma 90.00
_cell_formula_units_Z 4
_cell_length_a 9.8929(18)
_cell_length_b 17.476(3)
_cell_length_c 21.884(4)
_cell_measurement_reflns_used 28182
_cell_measurement_temperature 123(2)
_cell_measurement_theta_max 33.58
_cell_measurement_theta_min 2.25
_cell_volume 3771.1(12)
_computing_cell_refinement 'SAINT 7.16 (Bruker, 2005)'
_computing_data_collection 'Apex2 (Bruker, 2005)'
_computing_data_reduction SAINT
_computing_molecular_graphics 'SHELXTL 5.1, XP (Sheldrick, 1994)'
_computing_publication_material SHELXL-97
_computing_structure_refinement 'SHELXL-97 (Sheldrick, 1997)'
_computing_structure_solution 'SHELXS-97 (Sheldrick, 1990)'
_diffrn_ambient_temperature 123(2)
_diffrn_detector_area_resol_mean 8.3
_diffrn_measured_fraction_theta_full 0.985
_diffrn_measured_fraction_theta_max 0.985
_diffrn_measurement_device_type 'Bruker Platinum 200'
_diffrn_measurement_method \w
_diffrn_radiation_monochromator silicon(111)
_diffrn_radiation_type synchrotron
_diffrn_radiation_wavelength 0.77490
_diffrn_reflns_av_R_equivalents 0.0475
_diffrn_reflns_av_sigmaI/netI 0.0744
_diffrn_reflns_limit_h_max 14
_diffrn_reflns_limit_h_min -13
_diffrn_reflns_limit_k_max 16
_diffrn_reflns_limit_k_min -24
_diffrn_reflns_limit_l_max 31
_diffrn_reflns_limit_l_min -31
_diffrn_reflns_number 29154
_diffrn_reflns_theta_full 33.60
_diffrn_reflns_theta_max 33.60
_diffrn_reflns_theta_min 1.63
_diffrn_standards_number 0
_exptl_absorpt_coefficient_mu 2.145
_exptl_absorpt_correction_T_max 0.9894
_exptl_absorpt_correction_T_min 0.7392
_exptl_absorpt_correction_type multi-scan
_exptl_absorpt_process_details 'SADABS 2007/2 (Sheldrick, 2007)'
_exptl_crystal_colour brown
_exptl_crystal_density_diffrn 1.919
_exptl_crystal_density_method 'not measured'
_exptl_crystal_description plate
_exptl_crystal_F_000 2128
_exptl_crystal_size_max 0.15
_exptl_crystal_size_mid 0.14
_exptl_crystal_size_min 0.01
_refine_diff_density_max 2.868
_refine_diff_density_min -1.850
_refine_diff_density_rms 0.186
_refine_ls_abs_structure_details 'Flack H D (1983), Acta Cryst. A39, 876-881'
_refine_ls_abs_structure_Flack 0.525(18)
_refine_ls_extinction_method none
_refine_ls_goodness_of_fit_ref 0.957
_refine_ls_hydrogen_treatment constr
_refine_ls_matrix_type full
_refine_ls_number_parameters 1266
_refine_ls_number_reflns 18076
_refine_ls_number_restraints 1
_refine_ls_restrained_S_all 0.956
_refine_ls_R_factor_all 0.0709
_refine_ls_R_factor_gt 0.0648
_refine_ls_shift/su_max 0.007
_refine_ls_shift/su_mean 0.000
_refine_ls_structure_factor_coef Fsqd
_refine_ls_weighting_details 'calc w=1/[\s^2^(Fo^2^)+(0.1117P)^2^+16.7358P] where P=(Fo^2^+2Fc^2^)/3'
_refine_ls_weighting_scheme calc
_refine_ls_wR_factor_gt 0.1819
_refine_ls_wR_factor_ref 0.1885
_reflns_number_gt 16326
_reflns_number_total 18076
_reflns_threshold_expression I>2\s(I)
_cod_data_source_file cg070643r-file003.cif
_cod_data_source_block cb49
_cod_original_cell_volume 3771.2(12)
_cod_original_sg_symbol_H-M 'P 21'
_cod_database_code 4503162

loop_
_symmetry_equiv_pos_as_xyz
'x, y, z'
'-x, y+1/2, -z'

loop_
_atom_site_label
_atom_site_type_symbol
_atom_site_fract_x
_atom_site_fract_y
_atom_site_fract_z
_atom_site_U_iso_or_equiv
_atom_site_adp_type
_atom_site_occupancy
_atom_site_symmetry_multiplicity
_atom_site_calc_flag
_atom_site_refinement_flags
I1 I 0.43923(6) 0.61131(4) 0.42982(3) 0.04165(14) Uani 1 1 d .
I2 I 0.05253(5) 0.36804(3) 0.54496(2) 0.03296(12) Uani 1 1 d .
I3 I 0.36350(6) 0.30685(5) 0.03773(3) 0.04382(16) Uani 1 1 d .
I4 I 0.13670(5) 0.61849(4) 0.95711(2) 0.04083(14) Uani 1 1 d .
N1 N 0.0143(7) 0.6315(4) 0.4676(3) 0.0271(12) Uani 1 1 d .
N2 N 0.4781(6) 0.3644(5) 0.5069(3) 0.0306(13) Uani 1 1 d .
C1 C -0.0115(7) 0.6053(4) 0.3571(3) 0.0220(12) Uani 1 1 d .
C2 C -0.0004(7) 0.5267(4) 0.3934(3) 0.0215(12) Uani 1 1 d .
C3 C -0.1323(7) 0.4799(4) 0.3894(3) 0.0218(12) Uani 1 1 d .
C4 C -0.2557(6) 0.5064(5) 0.3656(3) 0.0240(13) Uani 1 1 d .
C5 C -0.2665(7) 0.5797(5) 0.3328(3) 0.0264(14) Uani 1 1 d .
C6 C -0.1515(7) 0.6220(4) 0.3248(3) 0.0245(12) Uani 1 1 d .
C7 C 0.0756(6) 0.6111(5) 0.3027(3) 0.0230(11) Uani 1 1 d .
C8 C 0.1765(7) 0.5596(5) 0.2920(3) 0.0256(13) Uani 1 1 d .
C9 C 0.1860(6) 0.4861(5) 0.3249(3) 0.0254(14) Uani 1 1 d .
C10 C 0.0956(7) 0.4694(5) 0.3674(3) 0.0245(13) Uani 1 1 d .
C11 C 0.0386(7) 0.3930(4) 0.3684(3) 0.0240(13) Uani 1 1 d .
C12 C -0.0993(7) 0.3994(4) 0.3817(3) 0.0235(13) Uani 1 1 d .
C13 C -0.1975(8) 0.3485(4) 0.3544(3) 0.0266(14) Uani 1 1 d .
C14 C -0.3280(8) 0.3781(5) 0.3307(4) 0.0321(17) Uani 1 1 d .
C15 C -0.3547(7) 0.4557(5) 0.3369(3) 0.0275(15) Uani 1 1 d .
C16 C -0.4261(6) 0.4967(6) 0.2862(4) 0.0315(17) Uani 1 1 d .
C17 C -0.3722(7) 0.5725(6) 0.2842(4) 0.0339(18) Uani 1 1 d .
C18 C -0.3604(7) 0.6076(6) 0.2275(4) 0.0320(15) Uani 1 1 d .
C19 C -0.2382(9) 0.6498(5) 0.2184(4) 0.0353(17) Uani 1 1 d .
C20 C -0.1357(9) 0.6552(4) 0.2657(4) 0.0295(15) Uani 1 1 d .
C21 C 0.0022(8) 0.6493(4) 0.2527(3) 0.0263(13) Uani 1 1 d .
C22 C 0.0365(8) 0.6370(5) 0.1929(3) 0.0286(15) Uani 1 1 d .
C23 C 0.1407(8) 0.5841(6) 0.1813(4) 0.0339(17) Uani 1 1 d .
C24 C 0.2086(7) 0.5443(6) 0.2303(4) 0.0331(18) Uani 1 1 d .
C25 C 0.2392(7) 0.4658(6) 0.2242(4) 0.0338(18) Uani 1 1 d .
C26 C 0.2265(7) 0.4284(5) 0.2823(4) 0.0298(16) Uani 1 1 d .
C27 C 0.1758(8) 0.3556(6) 0.2847(4) 0.038(2) Uani 1 1 d .
C28 C 0.0798(8) 0.3363(4) 0.3288(3) 0.0287(14) Uani 1 1 d .
C29 C -0.0212(9) 0.2843(4) 0.3007(3) 0.0321(16) Uani 1 1 d .
C30 C -0.1577(9) 0.2916(4) 0.3128(3) 0.0309(15) Uani 1 1 d .
C31 C -0.2642(9) 0.2835(5) 0.2629(4) 0.0359(18) Uani 1 1 d .
C32 C -0.3692(8) 0.3373(5) 0.2756(3) 0.0317(17) Uani 1 1 d .
C33 C -0.4366(7) 0.3770(6) 0.2270(4) 0.0326(17) Uani 1 1 d .
C34 C -0.4671(7) 0.4566(6) 0.2325(4) 0.0348(19) Uani 1 1 d .
C35 C -0.4547(7) 0.4932(6) 0.1744(4) 0.0329(17) Uani 1 1 d .
C36 C -0.4016(7) 0.5670(6) 0.1719(4) 0.0329(17) Uani 1 1 d .
C37 C -0.3049(8) 0.5842(5) 0.1271(3) 0.0325(16) Uani 1 1 d .
C38 C -0.2029(10) 0.6356(5) 0.1551(4) 0.0366(18) Uani 1 1 d .
C39 C -0.0711(9) 0.6315(5) 0.1434(3) 0.0309(15) Uani 1 1 d .
C40 C -0.0299(9) 0.5718(5) 0.1014(3) 0.0332(16) Uani 1 1 d .
C41 C 0.1007(8) 0.5439(6) 0.1248(3) 0.0339(18) Uani 1 1 d .
C42 C 0.1308(8) 0.4661(6) 0.1198(3) 0.0344(18) Uani 1 1 d .
C43 C 0.2013(7) 0.4268(6) 0.1701(4) 0.0349(19) Uani 1 1 d .
C44 C 0.1477(8) 0.3498(6) 0.1731(4) 0.0352(18) Uani 1 1 d .
C45 C 0.1327(8) 0.3143(5) 0.2284(4) 0.0329(16) Uani 1 1 d .
C46 C 0.0118(9) 0.2714(5) 0.2380(4) 0.0317(15) Uani 1 1 d .
C47 C -0.0893(9) 0.2637(5) 0.1909(3) 0.0326(16) Uani 1 1 d .
C48 C -0.2310(9) 0.2710(5) 0.2041(4) 0.0331(16) Uani 1 1 d .
C49 C -0.3041(8) 0.3114(5) 0.1531(3) 0.0312(15) Uani 1 1 d .
C50 C -0.4036(7) 0.3618(6) 0.1650(4) 0.0336(16) Uani 1 1 d .
C51 C -0.4136(7) 0.4360(6) 0.1328(4) 0.0318(16) Uani 1 1 d .
C52 C -0.3216(8) 0.4518(5) 0.0890(3) 0.0320(16) Uani 1 1 d .
C53 C -0.2680(8) 0.5291(5) 0.0872(3) 0.0325(16) Uani 1 1 d .
C54 C -0.1274(8) 0.5225(5) 0.0735(3) 0.0301(15) Uani 1 1 d .
C55 C -0.0946(8) 0.4422(5) 0.0679(3) 0.0297(15) Uani 1 1 d .
C56 C 0.0319(8) 0.4153(6) 0.0911(3) 0.0345(18) Uani 1 1 d .
C57 C 0.0439(8) 0.3428(5) 0.1236(3) 0.0328(17) Uani 1 1 d .
C58 C -0.0739(8) 0.3009(5) 0.1321(4) 0.0332(16) Uani 1 1 d .
C59 C -0.2046(9) 0.3301(5) 0.1095(4) 0.0343(17) Uani 1 1 d .
C60 C -0.2168(8) 0.3989(5) 0.0781(3) 0.0289(15) Uani 1 1 d .
C61 C 0.0388(8) 0.6661(4) 0.4050(3) 0.0258(13) Uani 1 1 d .
H61A H 0.1344 0.6765 0.4024 0.031 Uiso 1 1 calc R
H61B H -0.0115 0.7134 0.3984 0.031 Uiso 1 1 calc R
C62 C 0.0480(8) 0.5498(4) 0.4595(3) 0.0251(13) Uani 1 1 d .
H62A H 0.0032 0.5186 0.4885 0.030 Uiso 1 1 calc R
H62B H 0.1451 0.5421 0.4667 0.030 Uiso 1 1 calc R
C63 C -0.1297(8) 0.6415(6) 0.4810(4) 0.0337(17) Uani 1 1 d .
H63A H -0.1453 0.6153 0.5183 0.051 Uiso 1 1 calc R
H63B H -0.1880 0.6208 0.4479 0.051 Uiso 1 1 calc R
H63C H -0.1488 0.6950 0.4854 0.051 Uiso 1 1 calc R
C64 C 0.1090(9) 0.6688(6) 0.5168(4) 0.0355(17) Uani 1 1 d .
H64A H 0.2014 0.6648 0.5052 0.043 Uiso 1 1 calc R
H64B H 0.0869 0.7227 0.5191 0.043 Uiso 1 1 calc R
C65 C 0.1008(12) 0.6330(7) 0.5792(4) 0.049(3) Uani 1 1 d .
H65A H 0.1634 0.6581 0.6084 0.074 Uiso 1 1 calc R
H65B H 0.1232 0.5796 0.5773 0.074 Uiso 1 1 calc R
H65C H 0.0103 0.6384 0.5916 0.074 Uiso 1 1 calc R
C66 C 0.2011(14) 0.2392(8) -0.0034(8) 0.073(4) Uani 1 1 d .
H66A H 0.2371 0.2007 -0.0295 0.088 Uiso 1 1 calc R
H66B H 0.1558 0.2132 0.0284 0.088 Uiso 1 1 calc R
C67 C 0.0996(10) 0.2887(8) -0.0411(4) 0.049(3) Uani 1 1 d .
H67A H 0.0602 0.2598 -0.0753 0.074 Uiso 1 1 calc R
H67B H 0.1449 0.3328 -0.0557 0.074 Uiso 1 1 calc R
H67C H 0.0296 0.3048 -0.0160 0.074 Uiso 1 1 calc R
C68 C 0.3097(15) 0.6820(8) 0.9979(8) 0.073(4) Uani 1 1 d .
H68A H 0.3657 0.6987 0.9660 0.088 Uiso 1 1 calc R
H68B H 0.2784 0.7270 1.0184 0.088 Uiso 1 1 calc R
C69 C 0.3935(9) 0.6320(6) 1.0440(4) 0.039(2) Uani 1 1 d .
H69A H 0.4807 0.6552 1.0535 0.058 Uiso 1 1 calc R
H69B H 0.4052 0.5822 1.0266 0.058 Uiso 1 1 calc R
H69C H 0.3474 0.6273 1.0807 0.058 Uiso 1 1 calc R
C101 C 0.4989(7) 0.4453(4) 0.5977(3) 0.0237(13) Uani 1 1 d .
C102 C 0.4977(6) 0.3581(4) 0.6191(3) 0.0203(12) Uani 1 1 d .
C103 C 0.6362(8) 0.3286(4) 0.6479(3) 0.0263(14) Uani 1 1 d .
C104 C 0.7557(7) 0.3674(5) 0.6467(3) 0.0266(13) Uani 1 1 d .
C105 C 0.7559(8) 0.4480(5) 0.6277(3) 0.0304(16) Uani 1 1 d .
C106 C 0.6371(8) 0.4848(5) 0.6101(3) 0.0275(14) Uani 1 1 d .
C107 C 0.4102(7) 0.4971(5) 0.6329(3) 0.0270(14) Uani 1 1 d .
C108 C 0.3172(7) 0.4704(5) 0.6710(3) 0.0278(15) Uani 1 1 d .
C109 C 0.3170(7) 0.3909(5) 0.6906(3) 0.0256(14) Uani 1 1 d .
C110 C 0.4093(7) 0.3417(4) 0.6705(3) 0.0232(12) Uani 1 1 d .
C111 C 0.4760(7) 0.2882(4) 0.7128(3) 0.0255(13) Uani 1 1 d .
C112 C 0.6136(8) 0.2795(5) 0.6990(3) 0.0274(14) Uani 1 1 d .
C113 C 0.7161(9) 0.2678(5) 0.7465(3) 0.0317(16) Uani 1 1 d .
C114 C 0.8421(8) 0.3097(6) 0.7439(4) 0.0348(18) Uani 1 1 d .
C115 C 0.8607(7) 0.3588(6) 0.6961(3) 0.0303(16) Uani 1 1 d .
C116 C 0.9247(7) 0.4312(6) 0.7067(4) 0.0357(18) Uani 1 1 d .
C117 C 0.8624(8) 0.4865(6) 0.6657(4) 0.0353(19) Uani 1 1 d .
C118 C 0.8449(9) 0.5616(6) 0.6841(4) 0.0396(19) Uani 1 1 d .
C119 C 0.7205(9) 0.5992(5) 0.6677(4) 0.0354(18) Uani 1 1 d .
C120 C 0.6180(9) 0.5601(5) 0.6304(3) 0.0330(16) Uani 1 1 d .
C121 C 0.4752(9) 0.5690(5) 0.6459(3) 0.0311(15) Uani 1 1 d .
C122 C 0.4448(9) 0.6151(5) 0.6940(4) 0.0329(15) Uani 1 1 d .
C123 C 0.3470(8) 0.5883(6) 0.7335(4) 0.0352(18) Uani 1 1 d .
C124 C 0.2851(7) 0.5184(6) 0.7229(4) 0.0325(17) Uani 1 1 d .
C125 C 0.2643(7) 0.4673(6) 0.7730(4) 0.0328(17) Uani 1 1 d .
C126 C 0.2844(7) 0.3888(5) 0.7534(4) 0.0296(16) Uani 1 1 d .
C127 C 0.3432(8) 0.3372(5) 0.7941(3) 0.0329(17) Uani 1 1 d .
C128 C 0.4424(8) 0.2838(5) 0.7732(3) 0.0303(16) Uani 1 1 d .
C129 C 0.5481(9) 0.2737(5) 0.8226(3) 0.0319(16) Uani 1 1 d .
C130 C 0.6829(9) 0.2657(5) 0.8093(3) 0.0327(16) Uani 1 1 d .
C131 C 0.7890(9) 0.3057(5) 0.8468(3) 0.0347(17) Uani 1 1 d .
C132 C 0.8868(8) 0.3323(5) 0.8064(4) 0.0354(18) Uani 1 1 d .
C133 C 0.9500(7) 0.4018(6) 0.8166(4) 0.0354(19) Uani 1 1 d .
C134 C 0.9694(7) 0.4516(7) 0.7662(4) 0.038(2) Uani 1 1 d .
C135 C 0.9500(7) 0.5308(7) 0.7854(4) 0.040(2) Uani 1 1 d .
C136 C 0.8899(9) 0.5835(6) 0.7456(4) 0.040(2) Uani 1 1 d .
C137 C 0.7906(10) 0.6358(5) 0.7672(5) 0.041(2) Uani 1 1 d .
C138 C 0.6861(12) 0.6463(5) 0.7180(5) 0.042(2) Uani 1 1 d .
C139 C 0.5514(11) 0.6548(5) 0.7307(4) 0.0404(19) Uani 1 1 d .
C140 C 0.5172(9) 0.6513(5) 0.7936(4) 0.0337(17) Uani 1 1 d .
C141 C 0.3911(8) 0.6108(6) 0.7959(4) 0.0349(17) Uani 1 1 d .
C142 C 0.3703(8) 0.5620(6) 0.8440(4) 0.0362(19) Uani 1 1 d .
C143 C 0.3047(8) 0.4888(6) 0.8328(4) 0.0365(19) Uani 1 1 d .
C144 C 0.3692(8) 0.4325(6) 0.8753(3) 0.0359(19) Uani 1 1 d .
C145 C 0.3880(8) 0.3598(7) 0.8567(3) 0.037(2) Uani 1 1 d .
C146 C 0.5125(10) 0.3219(5) 0.8736(3) 0.0361(18) Uani 1 1 d .
C147 C 0.6159(9) 0.3590(6) 0.9095(3) 0.0354(18) Uani 1 1 d .
C148 C 0.7557(9) 0.3507(5) 0.8961(3) 0.0321(16) Uani 1 1 d .
C149 C 0.8222(8) 0.4233(6) 0.9070(3) 0.0345(17) Uani 1 1 d .
C150 C 0.9162(8) 0.4478(5) 0.8686(4) 0.0328(16) Uani 1 1 d .
C151 C 0.9168(7) 0.5274(6) 0.8493(4) 0.0360(18) Uani 1 1 d .
C152 C 0.8234(8) 0.5778(5) 0.8692(4) 0.0347(17) Uani 1 1 d .
C153 C 0.7588(9) 0.6337(5) 0.8269(4) 0.0366(17) Uani 1 1 d .
C154 C 0.6191(9) 0.6413(5) 0.8416(4) 0.0376(18) Uani 1 1 d .
C155 C 0.5958(9) 0.5911(5) 0.8918(3) 0.0335(17) Uani 1 1 d .
C156 C 0.4754(8) 0.5526(6) 0.8929(3) 0.0357(18) Uani 1 1 d .
C157 C 0.4744(9) 0.4736(6) 0.9125(3) 0.0357(19) Uani 1 1 d .
C158 C 0.5959(9) 0.4350(6) 0.9302(3) 0.0342(17) Uani 1 1 d .
C159 C 0.7226(8) 0.4763(5) 0.9278(3) 0.0320(16) Uani 1 1 d .
C160 C 0.7233(9) 0.5532(6) 0.9083(3) 0.0348(17) Uani 1 1 d .
C161 C 0.4473(9) 0.4422(5) 0.5296(3) 0.0341(17) Uani 1 1 d .
H61D H 0.3504 0.4516 0.5249 0.041 Uiso 1 1 calc R
H61E H 0.4924 0.4807 0.5067 0.041 Uiso 1 1 calc R
C162 C 0.4463(8) 0.3144(5) 0.5601(3) 0.0283(14) Uani 1 1 d .
H62D H 0.4919 0.2654 0.5581 0.034 Uiso 1 1 calc R
H62E H 0.3494 0.3054 0.5594 0.034 Uiso 1 1 calc R
C163 C 0.6237(9) 0.3557(7) 0.4948(4) 0.041(2) Uani 1 1 d .
H63D H 0.6798 0.3647 0.5320 0.062 Uiso 1 1 calc R
H63E H 0.6458 0.3920 0.4642 0.062 Uiso 1 1 calc R
H63F H 0.6390 0.3048 0.4804 0.062 Uiso 1 1 calc R
C164 C 0.3858(10) 0.3463(6) 0.4497(3) 0.039(2) Uani 1 1 d .
H64D H 0.2922 0.3507 0.4593 0.047 Uiso 1 1 calc R
H64E H 0.4008 0.3840 0.4184 0.047 Uiso 1 1 calc R
C165 C 0.4084(13) 0.2669(8) 0.4240(5) 0.053(3) Uani 1 1 d .
H65D H 0.3488 0.2593 0.3877 0.079 Uiso 1 1 calc R
H65E H 0.3900 0.2291 0.4540 0.079 Uiso 1 1 calc R
H65F H 0.5008 0.2622 0.4141 0.079 Uiso 1 1 calc R

loop_
_atom_site_aniso_label
_atom_site_aniso_U_11
_atom_site_aniso_U_22
_atom_site_aniso_U_33
_atom_site_aniso_U_23
_atom_site_aniso_U_13
_atom_site_aniso_U_12
I1 0.0422(3) 0.0250(3) 0.0584(3) 0.0047(3) 0.0078(2) -0.0017(2)
I2 0.0418(2) 0.0239(2) 0.0335(2) 0.00474(19) 0.00507(17) 0.0003(2)
I3 0.0346(2) 0.0603(4) 0.0365(3) -0.0057(3) 0.00252(19) -0.0065(3)
I4 0.0339(2) 0.0538(4) 0.0347(2) -0.0033(3) 0.00261(18) -0.0065(3)
N1 0.040(3) 0.017(3) 0.024(2) -0.007(2) -0.002(2) 0.003(2)
N2 0.035(3) 0.037(4) 0.020(2) -0.002(3) 0.002(2) 0.003(3)
C1 0.030(3) 0.012(3) 0.024(3) 0.002(2) -0.001(2) 0.000(2)
C2 0.027(3) 0.016(3) 0.022(3) -0.002(2) 0.001(2) -0.002(2)
C3 0.023(3) 0.019(3) 0.023(3) -0.003(2) 0.003(2) -0.005(2)
C4 0.016(2) 0.030(4) 0.028(3) -0.004(3) 0.007(2) 0.000(2)
C5 0.023(3) 0.033(4) 0.023(3) -0.003(3) 0.004(2) 0.009(3)
C6 0.031(3) 0.017(3) 0.025(3) 0.000(2) 0.004(2) 0.006(3)
C7 0.027(3) 0.014(3) 0.028(3) -0.001(3) 0.002(2) -0.006(3)
C8 0.023(3) 0.024(4) 0.030(3) -0.004(3) 0.002(2) -0.010(3)
C9 0.015(2) 0.028(4) 0.032(3) -0.003(3) -0.003(2) 0.003(2)
C10 0.023(3) 0.023(3) 0.027(3) -0.001(3) -0.006(2) 0.002(2)
C11 0.033(3) 0.020(3) 0.017(3) 0.001(2) -0.003(2) 0.006(3)
C12 0.035(3) 0.016(3) 0.020(3) 0.002(2) 0.000(2) -0.004(3)
C13 0.036(3) 0.017(3) 0.028(3) 0.002(2) 0.005(2) -0.014(3)
C14 0.032(3) 0.033(5) 0.033(3) 0.000(3) 0.011(3) -0.018(3)
C15 0.021(3) 0.034(4) 0.028(3) -0.002(3) 0.008(2) -0.002(3)
C16 0.012(2) 0.043(5) 0.040(4) -0.009(3) 0.005(2) 0.005(3)
C17 0.023(3) 0.044(5) 0.035(4) -0.007(3) 0.002(3) 0.019(3)
C18 0.025(3) 0.029(4) 0.041(4) -0.002(3) -0.004(3) 0.013(3)
C19 0.047(4) 0.024(4) 0.034(4) 0.007(3) -0.003(3) 0.016(3)
C20 0.044(4) 0.010(3) 0.033(3) -0.001(2) -0.003(3) 0.005(3)
C21 0.035(3) 0.017(3) 0.028(3) 0.001(2) 0.003(3) -0.002(3)
C22 0.044(4) 0.024(4) 0.018(3) 0.005(2) 0.002(3) -0.010(3)
C23 0.032(3) 0.038(5) 0.031(3) 0.000(3) 0.002(3) -0.020(3)
C24 0.018(3) 0.048(5) 0.033(3) -0.008(3) 0.006(2) -0.009(3)
C25 0.016(3) 0.049(6) 0.036(4) -0.011(3) 0.006(2) -0.003(3)
C26 0.016(3) 0.038(5) 0.036(3) -0.010(3) -0.002(2) 0.008(3)
C27 0.025(3) 0.050(6) 0.036(4) -0.007(4) -0.006(3) 0.025(4)
C28 0.039(4) 0.015(3) 0.031(3) 0.001(3) -0.004(3) 0.010(3)
C29 0.052(4) 0.014(3) 0.029(3) -0.001(2) 0.000(3) 0.008(3)
C30 0.053(4) 0.013(3) 0.026(3) 0.008(2) -0.003(3) -0.008(3)
C31 0.047(4) 0.022(4) 0.038(4) 0.004(3) 0.001(3) -0.018(3)
C32 0.029(3) 0.038(5) 0.029(3) 0.004(3) 0.005(2) -0.017(3)
C33 0.018(3) 0.039(5) 0.041(4) -0.005(3) 0.004(2) -0.010(3)
C34 0.013(3) 0.053(6) 0.039(4) -0.002(4) 0.000(2) 0.000(3)
C35 0.017(3) 0.043(5) 0.037(4) 0.002(3) -0.007(2) 0.003(3)
C36 0.022(3) 0.033(4) 0.042(4) -0.001(3) -0.006(3) 0.012(3)
C37 0.040(4) 0.032(4) 0.024(3) 0.007(3) -0.009(3) 0.014(3)
C38 0.057(5) 0.015(3) 0.036(4) 0.011(3) -0.011(3) 0.002(3)
C39 0.050(4) 0.018(3) 0.026(3) 0.001(2) 0.008(3) 0.001(3)
C40 0.043(4) 0.029(4) 0.028(3) 0.007(3) 0.004(3) -0.008(3)
C41 0.035(4) 0.041(5) 0.027(3) 0.000(3) 0.010(3) -0.019(3)
C42 0.030(3) 0.051(5) 0.025(3) -0.005(3) 0.015(3) -0.002(3)
C43 0.017(3) 0.053(6) 0.036(4) -0.016(4) 0.010(2) 0.007(3)
C44 0.030(3) 0.038(5) 0.038(4) -0.012(3) 0.003(3) 0.010(3)
C45 0.035(3) 0.026(4) 0.036(3) -0.007(3) -0.005(3) 0.017(3)
C46 0.044(4) 0.018(3) 0.032(3) -0.003(3) -0.003(3) 0.005(3)
C47 0.049(4) 0.018(4) 0.030(3) -0.010(3) 0.001(3) 0.001(3)
C48 0.044(4) 0.015(3) 0.040(4) -0.003(3) -0.003(3) -0.008(3)
C49 0.039(4) 0.025(4) 0.029(3) -0.007(3) -0.003(3) -0.009(3)
C50 0.026(3) 0.038(5) 0.037(3) -0.007(3) -0.002(3) -0.011(3)
C51 0.024(3) 0.038(5) 0.031(3) 0.003(3) -0.006(2) -0.002(3)
C52 0.035(3) 0.037(5) 0.022(3) 0.001(3) -0.007(3) 0.001(3)
C53 0.038(4) 0.036(5) 0.023(3) 0.007(3) -0.006(3) 0.003(3)
C54 0.039(4) 0.028(4) 0.023(3) 0.008(3) 0.001(3) -0.001(3)
C55 0.039(4) 0.035(4) 0.015(3) -0.006(3) 0.001(2) 0.000(3)
C56 0.034(3) 0.045(5) 0.026(3) -0.011(3) 0.010(3) -0.002(3)
C57 0.033(4) 0.038(5) 0.028(3) -0.014(3) 0.006(3) 0.010(3)
C58 0.042(4) 0.025(4) 0.032(3) -0.013(3) -0.003(3) 0.002(3)
C59 0.044(4) 0.027(4) 0.030(3) -0.007(3) -0.009(3) -0.008(3)
C60 0.036(3) 0.027(4) 0.022(3) -0.004(3) -0.005(3) -0.010(3)
C61 0.038(3) 0.017(3) 0.022(3) -0.004(2) 0.001(2) 0.002(3)
C62 0.039(3) 0.017(3) 0.019(3) -0.003(2) 0.000(2) -0.002(3)
C63 0.030(3) 0.039(5) 0.033(3) -0.006(3) 0.008(3) -0.009(3)
C64 0.045(4) 0.031(4) 0.029(3) -0.009(3) -0.005(3) -0.004(4)
C65 0.072(6) 0.049(6) 0.024(3) -0.008(4) -0.008(4) -0.007(5)
C66 0.067(7) 0.038(6) 0.107(11) -0.021(7) -0.041(7) 0.007(6)
C67 0.043(4) 0.064(8) 0.038(4) -0.013(4) -0.011(3) 0.025(5)
C68 0.066(7) 0.036(7) 0.112(12) -0.014(7) -0.027(7) 0.004(6)
C69 0.035(4) 0.048(6) 0.032(4) -0.004(3) -0.007(3) 0.001(4)
C101 0.031(3) 0.021(3) 0.020(3) 0.004(2) 0.005(2) 0.005(3)
C102 0.026(3) 0.017(3) 0.018(2) -0.002(2) 0.0012(19) -0.002(2)
C103 0.034(3) 0.021(4) 0.024(3) -0.002(2) 0.000(2) 0.010(3)
C104 0.023(3) 0.030(4) 0.026(3) -0.007(3) 0.001(2) 0.008(3)
C105 0.030(3) 0.037(5) 0.025(3) 0.001(3) 0.009(2) -0.002(3)
C106 0.033(3) 0.029(4) 0.020(3) 0.004(3) 0.003(2) -0.006(3)
C107 0.028(3) 0.025(4) 0.026(3) 0.000(3) -0.005(2) 0.011(3)
C108 0.020(3) 0.038(4) 0.025(3) -0.005(3) -0.005(2) 0.009(3)
C109 0.018(2) 0.034(4) 0.024(3) -0.001(3) -0.002(2) -0.010(3)
C110 0.024(3) 0.021(3) 0.024(3) -0.003(2) -0.002(2) -0.007(2)
C111 0.033(3) 0.014(3) 0.030(3) 0.000(2) 0.001(2) -0.005(3)
C112 0.039(4) 0.021(3) 0.021(3) 0.000(2) -0.004(2) 0.010(3)
C113 0.045(4) 0.020(4) 0.029(3) -0.002(3) -0.005(3) 0.013(3)
C114 0.032(3) 0.034(5) 0.037(4) -0.008(3) -0.007(3) 0.022(3)
C115 0.016(3) 0.039(5) 0.036(3) -0.006(3) 0.005(2) 0.010(3)
C116 0.016(3) 0.048(6) 0.044(4) -0.006(4) 0.010(3) 0.002(3)
C117 0.025(3) 0.049(6) 0.034(4) -0.004(3) 0.013(3) -0.010(3)
C118 0.035(4) 0.037(5) 0.048(4) 0.000(4) 0.014(3) -0.019(4)
C119 0.046(4) 0.023(4) 0.037(4) 0.004(3) 0.005(3) -0.015(3)
C120 0.054(5) 0.018(3) 0.028(3) 0.004(3) 0.009(3) -0.003(3)
C121 0.048(4) 0.018(4) 0.025(3) 0.005(3) -0.008(3) 0.003(3)
C122 0.047(4) 0.014(3) 0.036(3) 0.001(3) -0.008(3) 0.011(3)
C123 0.030(3) 0.034(4) 0.041(4) -0.010(3) -0.006(3) 0.017(3)
C124 0.016(3) 0.038(5) 0.043(4) -0.006(3) -0.002(2) 0.007(3)
C125 0.013(3) 0.043(5) 0.043(4) -0.006(3) 0.004(2) 0.000(3)
C126 0.018(3) 0.035(4) 0.037(4) -0.013(3) 0.007(2) -0.008(3)
C127 0.032(3) 0.037(5) 0.030(3) -0.002(3) 0.007(3) -0.024(3)
C128 0.040(4) 0.024(4) 0.027(3) 0.004(3) 0.002(3) -0.016(3)
C129 0.053(5) 0.020(4) 0.022(3) 0.005(2) 0.001(3) -0.006(3)
C130 0.053(4) 0.018(3) 0.025(3) 0.006(3) -0.007(3) 0.007(3)
C131 0.052(4) 0.020(4) 0.029(3) 0.001(3) -0.013(3) 0.010(3)
C132 0.032(4) 0.031(4) 0.041(4) -0.002(3) -0.011(3) 0.021(3)
C133 0.020(3) 0.045(5) 0.040(4) -0.010(4) -0.005(3) 0.010(3)
C134 0.013(3) 0.053(6) 0.046(4) -0.010(4) 0.004(3) 0.000(3)
C135 0.015(3) 0.060(7) 0.046(4) -0.013(4) 0.001(3) -0.016(3)
C136 0.034(4) 0.044(5) 0.043(4) 0.003(4) 0.005(3) -0.024(4)
C137 0.050(5) 0.019(4) 0.054(5) 0.000(3) 0.000(4) -0.026(4)
C138 0.065(6) 0.015(4) 0.047(5) -0.002(3) 0.004(4) -0.009(4)
C139 0.065(6) 0.016(4) 0.040(4) 0.000(3) -0.002(4) 0.003(4)
C140 0.042(4) 0.017(4) 0.041(4) -0.011(3) -0.005(3) 0.009(3)
C141 0.036(4) 0.032(4) 0.036(4) -0.003(3) -0.003(3) 0.021(4)
C142 0.028(3) 0.043(5) 0.038(4) -0.017(4) 0.006(3) 0.015(3)
C143 0.026(3) 0.055(6) 0.029(3) -0.009(4) 0.008(3) 0.005(3)
C144 0.028(3) 0.058(6) 0.023(3) -0.009(3) 0.010(2) -0.011(4)
C145 0.032(3) 0.051(6) 0.030(3) 0.000(3) 0.008(3) -0.020(4)
C146 0.054(5) 0.028(4) 0.026(3) 0.006(3) -0.004(3) -0.004(4)
C147 0.057(5) 0.038(5) 0.010(2) 0.003(3) -0.007(3) -0.003(4)
C148 0.050(4) 0.021(4) 0.023(3) 0.004(2) -0.008(3) 0.003(3)
C149 0.031(3) 0.041(5) 0.029(3) 0.001(3) -0.005(3) 0.011(3)
C150 0.028(3) 0.035(5) 0.033(3) -0.006(3) -0.013(3) 0.006(3)
C151 0.021(3) 0.042(5) 0.044(4) -0.014(4) -0.007(3) -0.011(3)
C152 0.034(4) 0.029(4) 0.040(4) -0.008(3) -0.004(3) -0.013(3)
C153 0.043(4) 0.014(3) 0.051(4) -0.005(3) -0.009(3) -0.007(3)
C154 0.044(4) 0.024(4) 0.043(4) -0.016(3) -0.006(3) 0.004(3)
C155 0.044(4) 0.033(4) 0.023(3) -0.013(3) -0.001(3) 0.004(3)
C156 0.035(4) 0.048(6) 0.025(3) -0.015(3) 0.004(3) 0.005(4)
C157 0.039(4) 0.052(6) 0.016(3) -0.010(3) 0.006(3) 0.001(4)
C158 0.042(4) 0.044(5) 0.017(3) -0.005(3) 0.005(3) -0.003(4)
C159 0.037(4) 0.037(5) 0.020(3) -0.003(3) -0.005(3) 0.000(3)
C160 0.041(4) 0.038(5) 0.023(3) -0.011(3) -0.009(3) 0.000(4)
C161 0.050(4) 0.032(4) 0.019(3) 0.005(3) -0.007(3) 0.004(4)
C162 0.035(3) 0.022(4) 0.027(3) -0.003(3) 0.000(2) -0.003(3)
C163 0.040(4) 0.054(7) 0.030(3) -0.002(4) 0.002(3) 0.002(4)
C164 0.046(4) 0.049(6) 0.022(3) -0.002(3) -0.003(3) 0.011(4)
C165 0.069(6) 0.052(7) 0.036(4) -0.014(4) -0.001(4) 0.008(5)

loop_
_atom_type_symbol
_atom_type_description
_atom_type_scat_dispersion_real
_atom_type_scat_dispersion_imag
_atom_type_scat_source
C C -0.0020 0.0020 'International Tables Vol C Tables 4.2.6.8 and 6.1.1.4'
H H 0.0000 0.0000 'International Tables Vol C Tables 4.2.6.8 and 6.1.1.4'
N N -0.0030 0.0040 'International Tables Vol C Tables 4.2.6.8 and 6.1.1.4'
I I -0.7190 2.1210 'International Tables Vol C Tables 4.2.6.8 and 6.1.1.4'

loop_
_geom_angle_atom_site_label_1
_geom_angle_atom_site_label_2
_geom_angle_atom_site_label_3
_geom_angle
C62 N1 C63 111.5(6)
C62 N1 C64 111.6(6)
C63 N1 C64 110.9(6)
C62 N1 C61 102.6(5)
C63 N1 C61 110.6(6)
C64 N1 C61 109.3(6)
C161 N2 C163 112.3(8)
C161 N2 C162 102.1(5)
C163 N2 C162 110.0(7)
C161 N2 C164 109.9(7)
C163 N2 C164 110.8(6)
C162 N2 C164 111.4(7)
C7 C1 C6 100.0(5)
C7 C1 C61 108.2(6)
C6 C1 C61 114.3(6)
C7 C1 C2 115.3(6)
C6 C1 C2 114.8(6)
C61 C1 C2 104.5(5)
C10 C2 C3 100.4(6)
C10 C2 C62 111.5(6)
C3 C2 C62 113.0(6)
C10 C2 C1 113.8(6)
C3 C2 C1 114.1(6)
C62 C2 C1 104.3(5)
C4 C3 C12 119.0(6)
C4 C3 C2 124.7(7)
C12 C3 C2 108.9(6)
C3 C4 C15 121.0(7)
C3 C4 C5 120.6(6)
C15 C4 C5 107.8(6)
C6 C5 C17 120.8(7)
C6 C5 C4 120.1(6)
C17 C5 C4 107.8(7)
C5 C6 C20 118.7(7)
C5 C6 C1 124.3(6)
C20 C6 C1 109.4(6)
C8 C7 C21 120.4(6)
C8 C7 C1 123.4(7)
C21 C7 C1 110.1(6)
C7 C8 C24 119.9(7)
C7 C8 C9 120.4(6)
C24 C8 C9 106.7(7)
C10 C9 C26 121.1(8)
C10 C9 C8 119.9(7)
C26 C9 C8 107.5(7)
C9 C10 C11 118.8(7)
C9 C10 C2 125.0(7)
C11 C10 C2 110.2(6)
C28 C11 C12 120.9(7)
C28 C11 C10 120.6(7)
C12 C11 C10 108.2(6)
C13 C12 C11 120.2(7)
C13 C12 C3 120.2(7)
C11 C12 C3 109.0(6)
C12 C13 C30 119.6(7)
C12 C13 C14 119.4(7)
C30 C13 C14 107.6(7)
C15 C14 C32 121.6(8)
C15 C14 C13 118.9(7)
C32 C14 C13 108.1(8)
C14 C15 C4 121.3(7)
C14 C15 C16 119.4(7)
C4 C15 C16 107.7(7)
C34 C16 C17 121.6(8)
C34 C16 C15 118.8(9)
C17 C16 C15 108.6(7)
C18 C17 C16 119.4(8)
C18 C17 C5 120.7(8)
C16 C17 C5 108.1(8)
C17 C18 C36 119.8(9)
C17 C18 C19 118.5(7)
C36 C18 C19 108.6(7)
C20 C19 C18 120.0(8)
C20 C19 C38 119.7(8)
C18 C19 C38 107.9(8)
C19 C20 C21 120.0(7)
C19 C20 C6 121.0(8)
C21 C20 C6 109.0(6)
C22 C21 C20 120.6(7)
C22 C21 C7 120.0(7)
C20 C21 C7 108.6(6)
C21 C22 C23 120.1(7)
C21 C22 C39 119.2(7)
C23 C22 C39 108.7(7)
C24 C23 C22 119.6(7)
C24 C23 C41 119.5(9)
C22 C23 C41 108.4(7)
C23 C24 C25 120.1(8)
C23 C24 C8 119.8(8)
C25 C24 C8 109.6(8)
C43 C25 C24 120.8(9)
C43 C25 C26 119.3(9)
C24 C25 C26 108.7(7)
C27 C26 C25 120.9(7)
C27 C26 C9 119.9(7)
C25 C26 C9 107.5(8)
C26 C27 C28 120.3(7)
C26 C27 C45 120.5(8)
C28 C27 C45 106.5(8)
C11 C28 C27 119.2(8)
C11 C28 C29 118.8(7)
C27 C28 C29 109.3(7)
C30 C29 C28 120.2(7)
C30 C29 C46 119.1(7)
C28 C29 C46 107.3(7)
C29 C30 C13 120.3(7)
C29 C30 C31 119.8(7)
C13 C30 C31 109.0(8)
C48 C31 C32 120.9(8)
C48 C31 C30 120.3(8)
C32 C31 C30 106.2(7)
C33 C32 C14 118.9(9)
C33 C32 C31 118.9(7)
C14 C32 C31 109.0(7)
C32 C33 C34 120.6(8)
C32 C33 C50 119.7(8)
C34 C33 C50 108.9(8)
C16 C34 C33 120.7(8)
C16 C34 C35 118.6(9)
C33 C34 C35 108.9(8)
C36 C35 C51 119.5(8)
C36 C35 C34 120.5(8)
C51 C35 C34 107.5(8)
C35 C36 C18 120.2(8)
C35 C36 C37 119.2(8)
C18 C36 C37 108.1(8)
C53 C37 C38 119.5(8)
C53 C37 C36 120.6(9)
C38 C37 C36 108.4(7)
C39 C38 C37 122.5(8)
C39 C38 C19 119.4(8)
C37 C38 C19 107.0(8)
C38 C39 C22 120.9(7)
C38 C39 C40 118.4(8)
C22 C39 C40 106.7(7)
C54 C40 C41 121.1(9)
C54 C40 C39 119.7(8)
C41 C40 C39 107.8(7)
C42 C41 C40 119.6(8)
C42 C41 C23 119.5(8)
C40 C41 C23 108.3(8)
C41 C42 C56 119.7(8)
C41 C42 C43 120.1(8)
C56 C42 C43 108.3(9)
C25 C43 C42 119.9(9)
C25 C43 C44 119.5(9)
C42 C43 C44 108.9(7)
C45 C44 C57 120.2(8)
C45 C44 C43 121.6(8)
C57 C44 C43 106.7(8)
C44 C45 C46 120.7(7)
C44 C45 C27 118.2(9)
C46 C45 C27 108.8(7)
C47 C46 C45 120.0(8)
C47 C46 C29 120.9(8)
C45 C46 C29 108.0(7)
C46 C47 C48 119.5(7)
C46 C47 C58 119.5(8)
C48 C47 C58 107.8(7)
C31 C48 C47 120.4(8)
C31 C48 C49 119.9(8)
C47 C48 C49 108.4(7)
C50 C49 C48 119.1(7)
C50 C49 C59 121.1(8)
C48 C49 C59 106.8(7)
C49 C50 C33 121.4(8)
C49 C50 C51 119.9(7)
C33 C50 C51 106.0(8)
C52 C51 C35 122.0(9)
C52 C51 C50 118.6(8)
C35 C51 C50 108.7(7)
C51 C52 C60 120.6(8)
C51 C52 C53 117.5(8)
C60 C52 C53 109.0(7)
C37 C53 C54 119.8(8)
C37 C53 C52 121.3(8)
C54 C53 C52 106.9(8)
C40 C54 C55 118.9(8)
C40 C54 C53 120.0(8)
C55 C54 C53 108.6(7)
C56 C55 C54 119.8(8)
C56 C55 C60 120.0(8)
C54 C55 C60 107.2(7)
C55 C56 C42 120.8(9)
C55 C56 C57 120.6(8)
C42 C56 C57 107.5(8)
C58 C57 C44 119.8(8)
C58 C57 C56 118.9(8)
C44 C57 C56 108.7(8)
C57 C58 C59 120.3(9)
C57 C58 C47 119.7(7)
C59 C58 C47 107.8(7)
C60 C59 C58 121.1(8)
C60 C59 C49 118.8(8)
C58 C59 C49 109.3(7)
C59 C60 C52 121.0(8)
C59 C60 C55 119.1(8)
C52 C60 C55 108.3(8)
N1 C61 C1 105.7(6)
N1 C61 H61A 110.6
C1 C61 H61A 110.6
N1 C61 H61B 110.6
C1 C61 H61B 110.6
H61A C61 H61B 108.7
N1 C62 C2 108.0(6)
N1 C62 H62A 110.1
C2 C62 H62A 110.1
N1 C62 H62B 110.1
C2 C62 H62B 110.1
H62A C62 H62B 108.4
N1 C63 H63A 109.5
N1 C63 H63B 109.5
H63A C63 H63B 109.5
N1 C63 H63C 109.5
H63A C63 H63C 109.5
H63B C63 H63C 109.5
C65 C64 N1 112.8(8)
C65 C64 H64A 109.0
N1 C64 H64A 109.0
C65 C64 H64B 109.0
N1 C64 H64B 109.0
H64A C64 H64B 107.8
C64 C65 H65A 109.5
C64 C65 H65B 109.5
H65A C65 H65B 109.5
C64 C65 H65C 109.5
H65A C65 H65C 109.5
H65B C65 H65C 109.5
C67 C66 I3 110.9(9)
C67 C66 H66A 109.5
I3 C66 H66A 109.5
C67 C66 H66B 109.5
I3 C66 H66B 109.5
H66A C66 H66B 108.1
C66 C67 H67A 109.5
C66 C67 H67B 109.5
H67A C67 H67B 109.5
C66 C67 H67C 109.5
H67A C67 H67C 109.5
H67B C67 H67C 109.5
C69 C68 I4 110.3(9)
C69 C68 H68A 109.6
I4 C68 H68A 109.6
C69 C68 H68B 109.6
I4 C68 H68B 109.6
H68A C68 H68B 108.1
C68 C69 H69A 109.5
C68 C69 H69B 109.5
H69A C69 H69B 109.5
C68 C69 H69C 109.5
H69A C69 H69C 109.5
H69B C69 H69C 109.5
C107 C101 C161 110.7(6)
C107 C101 C106 100.7(6)
C161 C101 C106 114.1(6)
C107 C101 C102 113.8(6)
C161 C101 C102 104.0(6)
C106 C101 C102 114.0(6)
C110 C102 C103 100.4(5)
C110 C102 C162 110.9(6)
C103 C102 C162 113.2(6)
C110 C102 C101 114.8(6)
C103 C102 C101 114.2(6)
C162 C102 C101 103.7(5)
C104 C103 C112 120.0(7)
C104 C103 C102 124.4(7)
C112 C103 C102 109.0(6)
C103 C104 C115 120.3(7)
C103 C104 C105 120.2(7)
C115 C104 C105 107.1(7)
C106 C105 C117 120.7(8)
C106 C105 C104 120.7(7)
C117 C105 C104 107.5(7)
C105 C106 C120 119.1(8)
C105 C106 C101 124.7(8)
C120 C106 C101 109.7(7)
C108 C107 C121 119.4(7)
C108 C107 C101 123.4(7)
C121 C107 C101 110.9(7)
C107 C108 C109 121.4(7)
C107 C108 C124 118.3(8)
C109 C108 C124 108.2(7)
C110 C109 C126 120.2(7)
C110 C109 C108 119.6(6)
C126 C109 C108 108.2(7)
C109 C110 C111 119.4(6)
C109 C110 C102 124.6(7)
C111 C110 C102 109.9(6)
C128 C111 C112 120.0(7)
C128 C111 C110 121.0(7)
C112 C111 C110 109.2(6)
C113 C112 C111 120.2(7)
C113 C112 C103 120.8(8)
C111 C112 C103 108.2(6)
C112 C113 C130 120.1(8)
C112 C113 C114 117.9(8)
C130 C113 C114 108.2(7)
C115 C114 C113 120.8(7)
C115 C114 C132 119.7(9)
C113 C114 C132 107.3(8)
C114 C115 C116 121.0(8)
C114 C115 C104 120.1(8)
C116 C115 C104 108.1(8)
C134 C116 C117 120.4(9)
C134 C116 C115 118.9(9)
C117 C116 C115 109.6(7)
C118 C117 C116 121.0(8)
C118 C117 C105 120.2(8)
C116 C117 C105 107.7(8)
C117 C118 C119 119.5(8)
C117 C118 C136 119.3(10)
C119 C118 C136 108.0(9)
C118 C119 C120 119.1(8)
C118 C119 C138 109.1(8)
C120 C119 C138 120.8(9)
C106 C120 C119 121.5(8)
C106 C120 C121 108.9(7)
C119 C120 C121 117.7(7)
C122 C121 C107 122.9(8)
C122 C121 C120 120.3(7)
C107 C121 C120 106.5(7)
C121 C122 C123 118.2(8)
C121 C122 C139 120.6(8)
C123 C122 C139 108.7(7)
C124 C123 C122 120.1(8)
C124 C123 C141 119.6(9)
C122 C123 C141 108.3(8)
C123 C124 C125 120.6(8)
C123 C124 C108 121.1(8)
C125 C124 C108 106.7(8)
C143 C125 C124 120.0(9)
C143 C125 C126 119.8(9)
C124 C125 C126 109.1(7)
C127 C126 C109 121.7(7)
C127 C126 C125 119.4(7)
C109 C126 C125 107.8(8)
C126 C127 C128 118.9(7)
C126 C127 C145 121.1(9)
C128 C127 C145 107.8(8)
C111 C128 C129 120.0(7)
C111 C128 C127 118.7(7)
C129 C128 C127 108.0(7)
C130 C129 C128 120.0(7)
C130 C129 C146 120.7(8)
C128 C129 C146 107.1(8)
C129 C130 C113 119.6(7)
C129 C130 C131 119.4(8)
C113 C130 C131 108.4(8)
C148 C131 C132 120.3(8)
C148 C131 C130 120.1(8)
C132 C131 C130 107.4(7)
C133 C132 C131 120.3(8)
C133 C132 C114 119.4(9)
C131 C132 C114 108.7(8)
C132 C133 C134 120.0(8)
C132 C133 C150 119.0(8)
C134 C133 C150 108.7(9)
C116 C134 C133 121.1(9)
C116 C134 C135 118.2(9)
C133 C134 C135 109.0(8)
C136 C135 C151 121.0(9)
C136 C135 C134 120.9(8)
C151 C135 C134 106.4(9)
C135 C136 C118 120.1(10)
C135 C136 C137 119.2(8)
C118 C136 C137 107.9(9)
C153 C137 C138 120.6(9)
C153 C137 C136 120.6(9)
C138 C137 C136 107.5(8)
C139 C138 C119 120.3(9)
C139 C138 C137 120.4(9)
C119 C138 C137 107.4(9)
C138 C139 C140 119.1(9)
C138 C139 C122 120.3(8)
C140 C139 C122 106.9(8)
C154 C140 C141 118.9(9)
C154 C140 C139 120.5(9)
C141 C140 C139 108.9(7)
C142 C141 C140 120.8(7)
C142 C141 C123 119.8(9)
C140 C141 C123 107.2(8)
C141 C142 C156 119.6(9)
C141 C142 C143 120.5(8)
C156 C142 C143 108.2(9)
C125 C143 C142 119.4(9)
C125 C143 C144 119.6(9)
C142 C143 C144 108.6(7)
C145 C144 C157 121.5(8)
C145 C144 C143 120.3(7)
C157 C144 C143 106.2(9)
C144 C145 C146 119.9(8)
C144 C145 C127 119.8(9)
C146 C145 C127 108.0(8)
C147 C146 C145 120.6(9)
C147 C146 C129 119.0(8)
C145 C146 C129 109.1(7)
C146 C147 C158 119.8(8)
C146 C147 C148 120.5(8)
C158 C147 C148 108.6(8)
C131 C148 C149 119.5(8)
C131 C148 C147 120.2(8)
C149 C148 C147 108.1(7)
C150 C149 C148 119.7(8)
C150 C149 C159 120.2(9)
C148 C149 C159 107.6(7)
C149 C150 C133 121.1(9)
C149 C150 C151 119.8(8)
C133 C150 C151 107.2(8)
C152 C151 C150 120.2(8)
C152 C151 C135 119.2(9)
C150 C151 C135 108.8(8)
C151 C152 C160 121.0(9)
C151 C152 C153 120.0(8)
C160 C152 C153 107.1(8)
C137 C153 C154 120.4(8)
C137 C153 C152 120.1(9)
C154 C153 C152 107.3(8)
C140 C154 C155 119.8(9)
C140 C154 C153 118.9(8)
C155 C154 C153 109.1(8)
C156 C155 C154 120.4(8)
C156 C155 C160 120.9(9)
C154 C155 C160 106.3(8)
C155 C156 C142 120.5(9)
C155 C156 C157 120.1(8)
C142 C156 C157 107.8(8)
C158 C157 C156 120.9(8)
C158 C157 C144 118.3(9)
C156 C157 C144 109.1(8)
C157 C158 C147 119.9(8)
C157 C158 C159 118.3(9)
C147 C158 C159 108.1(8)
C160 C159 C158 120.7(8)
C160 C159 C149 119.5(8)
C158 C159 C149 107.7(8)
C159 C160 C152 119.3(8)
C159 C160 C155 119.2(8)
C152 C160 C155 110.3(8)
N2 C161 C101 107.2(6)
N2 C161 H61D 110.3
C101 C161 H61D 110.3
N2 C161 H61E 110.3
C101 C161 H61E 110.3
H61D C161 H61E 108.5
N2 C162 C102 106.4(6)
N2 C162 H62D 110.5
C102 C162 H62D 110.5
N2 C162 H62E 110.5
C102 C162 H62E 110.5
H62D C162 H62E 108.6
N2 C163 H63D 109.5
N2 C163 H63E 109.5
H63D C163 H63E 109.5
N2 C163 H63F 109.5
H63D C163 H63F 109.5
H63E C163 H63F 109.5
C165 C164 N2 113.4(8)
C165 C164 H64D 108.9
N2 C164 H64D 108.9
C165 C164 H64E 108.9
N2 C164 H64E 108.9
H64D C164 H64E 107.7
C164 C165 H65D 109.5
C164 C165 H65E 109.5
H65D C165 H65E 109.5
C164 C165 H65F 109.5
H65D C165 H65F 109.5
H65E C165 H65F 109.5

loop_
_geom_bond_atom_site_label_1
_geom_bond_atom_site_label_2
_geom_bond_distance
I3 C66 2.134(12)
I4 C68 2.170(13)
N1 C62 1.481(10)
N1 C63 1.488(10)
N1 C64 1.515(10)
N1 C61 1.535(9)
N2 C161 1.487(12)
N2 C163 1.493(11)
N2 C162 1.510(10)
N2 C164 1.522(10)
C1 C7 1.528(9)
C1 C6 1.531(9)
C1 C61 1.545(10)
C1 C2 1.587(10)
C2 C10 1.522(10)
C2 C3 1.536(9)
C2 C62 1.541(9)
C3 C4 1.369(9)
C3 C12 1.457(10)
C4 C15 1.428(11)
C4 C5 1.468(12)
C5 C6 1.380(11)
C5 C17 1.434(10)
C6 C20 1.438(10)
C7 C8 1.378(11)
C7 C21 1.427(10)
C8 C24 1.438(10)
C8 C9 1.472(12)
C9 C10 1.373(10)
C9 C26 1.453(11)
C10 C11 1.449(11)
C11 C28 1.400(10)
C11 C12 1.422(10)
C12 C13 1.413(10)
C13 C30 1.425(11)
C13 C14 1.448(12)
C14 C15 1.391(13)
C14 C32 1.429(11)
C15 C16 1.455(12)
C16 C34 1.399(12)
C16 C17 1.430(14)
C17 C18 1.399(13)
C18 C36 1.439(12)
C18 C19 1.443(13)
C19 C20 1.392(12)
C19 C38 1.476(13)
C20 C21 1.419(11)
C21 C22 1.396(10)
C22 C23 1.422(13)
C22 C39 1.458(11)
C23 C24 1.404(13)
C23 C41 1.450(11)
C24 C25 1.413(14)
C25 C43 1.390(11)
C25 C26 1.444(13)
C26 C27 1.371(14)
C27 C28 1.446(12)
C27 C45 1.461(11)
C28 C29 1.450(12)
C29 C30 1.404(13)
C29 C46 1.453(11)
C30 C31 1.461(12)
C31 C48 1.373(12)
C31 C32 1.445(14)
C32 C33 1.395(12)
C33 C34 1.431(15)
C33 C50 1.443(11)
C34 C35 1.438(12)
C35 C36 1.396(14)
C35 C51 1.434(13)
C36 C37 1.455(12)
C37 C53 1.369(12)
C37 C38 1.450(13)
C38 C39 1.351(13)
C39 C40 1.471(12)
C40 C54 1.396(12)
C40 C41 1.436(13)
C41 C42 1.397(14)
C42 C56 1.430(12)
C42 C43 1.430(13)
C43 C44 1.449(14)
C44 C45 1.380(13)
C44 C57 1.435(11)
C45 C46 1.440(13)
C46 C47 1.384(11)
C47 C48 1.460(12)
C47 C58 1.460(12)
C48 C49 1.461(12)
C49 C50 1.362(13)
C49 C59 1.461(12)
C50 C51 1.475(14)
C51 C52 1.401(11)
C52 C60 1.424(12)
C52 C53 1.454(13)
C53 C54 1.451(12)
C54 C55 1.448(12)
C55 C56 1.393(12)
C55 C60 1.459(11)
C56 C57 1.453(14)
C57 C58 1.401(13)
C58 C59 1.440(12)
C59 C60 1.386(12)
C61 H61A 0.9700
C61 H61B 0.9700
C62 H62A 0.9700
C62 H62B 0.9700
C63 H63A 0.9600
C63 H63B 0.9600
C63 H63C 0.9600
C64 C65 1.512(13)
C64 H64A 0.9700
C64 H64B 0.9700
C65 H65A 0.9600
C65 H65B 0.9600
C65 H65C 0.9600
C66 C67 1.517(16)
C66 H66A 0.9700
C66 H66B 0.9700
C67 H67A 0.9600
C67 H67B 0.9600
C67 H67C 0.9600
C68 C69 1.526(17)
C68 H68A 0.9700
C68 H68B 0.9700
C69 H69A 0.9600
C69 H69B 0.9600
C69 H69C 0.9600
C101 C107 1.515(10)
C101 C161 1.536(9)
C101 C106 1.536(10)
C101 C102 1.594(11)
C102 C110 1.507(9)
C102 C103 1.550(10)
C102 C162 1.550(9)
C103 C104 1.365(11)
C103 C112 1.441(10)
C104 C115 1.446(10)
C104 C105 1.468(13)
C105 C106 1.368(11)
C105 C117 1.452(11)
C106 C120 1.406(12)
C107 C108 1.371(11)
C107 C121 1.430(12)
C108 C109 1.455(12)
C108 C124 1.467(11)
C109 C110 1.353(11)
C109 C126 1.437(10)
C110 C111 1.437(10)
C111 C128 1.393(10)
C111 C112 1.426(11)
C112 C113 1.408(10)
C113 C130 1.439(11)
C113 C114 1.450(13)
C114 C115 1.376(13)
C114 C132 1.459(11)
C115 C116 1.427(14)
C116 C134 1.388(12)
C116 C117 1.424(14)
C117 C118 1.388(15)
C118 C119 1.416(14)
C118 C136 1.435(13)
C119 C120 1.425(12)
C119 C138 1.437(13)
C120 C121 1.487(13)
C121 C122 1.379(11)
C122 C123 1.428(13)
C122 C139 1.449(13)
C123 C124 1.378(14)
C123 C141 1.453(12)
C124 C125 1.442(13)
C125 C143 1.388(12)
C125 C126 1.457(13)
C126 C127 1.363(13)
C127 C128 1.455(13)
C127 C145 1.461(11)
C128 C129 1.451(11)
C129 C130 1.395(13)
C129 C146 1.464(12)
C130 C131 1.458(12)
C131 C148 1.395(11)
C131 C132 1.439(14)
C132 C133 1.376(14)
C133 C134 1.430(15)
C133 C150 1.454(12)
C134 C135 1.463(15)
C135 C136 1.371(15)
C135 C151 1.462(13)
C136 C137 1.448(16)
C137 C153 1.368(14)
C137 C138 1.442(15)
C138 C139 1.390(16)
C139 C140 1.446(13)
C140 C154 1.407(12)
C140 C141 1.439(14)
C141 C142 1.384(14)
C142 C156 1.440(11)
C142 C143 1.447(15)
C143 C144 1.464(14)
C144 C145 1.352(15)
C144 C157 1.457(12)
C145 C146 1.420(14)
C146 C147 1.398(12)
C147 C158 1.423(13)
C147 C148 1.445(13)
C148 C149 1.440(13)
C149 C150 1.372(13)
C149 C159 1.452(12)
C150 C151 1.454(14)
C151 C152 1.372(13)
C152 C160 1.426(13)
C152 C153 1.457(13)
C153 C154 1.450(13)
C154 C155 1.440(14)
C155 C156 1.370(13)
C155 C160 1.444(12)
C156 C157 1.446(15)
C157 C158 1.405(13)
C158 C159 1.451(12)
C159 C160 1.410(14)
C161 H61D 0.9700
C161 H61E 0.9700
C162 H62D 0.9700
C162 H62E 0.9700
C163 H63D 0.9600
C163 H63E 0.9600
C163 H63F 0.9600
C164 C165 1.520(16)
C164 H64D 0.9700
C164 H64E 0.9700
C165 H65D 0.9600
C165 H65E 0.9600
C165 H65F 0.9600
